data_7719810
loop_
_publ_author_name
'Amanyazova, Botagoz'
'Shatruk, Michael'
'Yergeshbayeva, Sandugash'
'Choi, Eun Sang'
'Erkasov, Rakhmetulla'

_publ_section_title
;
 Spin-Crossover Semiconductors Based on Homoleptic Tris-Diimine Fe(II)
 Complexes with Fractionally Charged TCNQ&#x2022;\d- Anions
;
_journal_name_full 'Dalton Transactions'
_journal_paper_doi 10.1039/D5DT02365C
_journal_year 2025
_chemical_formula_moiety 'C18 H12 Fe N6 S6, 3(C12 H4 N4)'
_chemical_formula_sum 'C54 H24 Fe N18 S6'
_chemical_formula_weight 1173.12
_space_group_crystal_system monoclinic
_space_group_IT_number 15
_space_group_name_Hall '-C 2yc'
_space_group_name_H-M_alt 'C 1 2/c 1'
_atom_sites_solution_hydrogens geom
_atom_sites_solution_primary dual
_audit_creation_date 2025-01-07
_audit_creation_method
;
Olex2 1.5-ac6-020
(compiled 2024.02.14 svn.r2f8d729c for Rigaku Oxford Diffraction, GUI svn.r6966)
;
_audit_update_record
;
2025-03-25 deposited with the CCDC.	2025-11-03 downloaded from the CCDC.
;
_cell_angle_alpha 90
_cell_angle_beta 99.860(3)
_cell_angle_gamma 90
_cell_formula_units_Z 4
_cell_length_a 33.4089(10)
_cell_length_b 9.8946(4)
_cell_length_c 15.9778(6)
_cell_measurement_reflns_used 4997
_cell_measurement_temperature 298.0(4)
_cell_measurement_theta_max 28.4480
_cell_measurement_theta_min 3.5690
_cell_volume 5203.7(3)
_computing_cell_refinement 'CrysAlisPro 1.171.43.137a (Rigaku OD, 2024)'
_computing_data_collection 'CrysAlisPro system (CCD 42.74a 64-bit (release 17-11-2022))'
_computing_data_reduction 'CrysAlisPro 1.171.43.137a (Rigaku OD, 2024)'
_computing_molecular_graphics 'Olex2 1.5-ac6-020 (Dolomanov et al., 2009)'
_computing_publication_material 'Olex2 1.5-ac6-020 (Dolomanov et al., 2009)'
_computing_structure_refinement 'SHELXL 2019/3 (Sheldrick, 2015)'
_computing_structure_solution 'SHELXT 2018/2 (Sheldrick, 2018)'
_diffrn_ambient_environment air
_diffrn_ambient_temperature 298.0(4)
_diffrn_detector 'Hybrid Pixel Array Detector'
_diffrn_detector_area_resol_mean 10.0000
_diffrn_detector_type HyPix
_diffrn_measured_fraction_theta_full 0.994
_diffrn_measured_fraction_theta_max 0.967
_diffrn_measurement_details
;
List of Runs (angles in degrees, time in seconds):

  # Type    Start    End  Width  t~exp~   \w     \q     \k     \f   Frames
#--------------------------------------------------------------------------
  1  \w    -77.00   5.00   0.50  125.73    --   -4.49 -35.00 -80.00  164
  2  \w    -11.00  64.00   0.50  125.73    --   -4.49  35.00  76.00  150
  3  \w     -7.00  27.00   0.50  125.73    --   -4.49 -99.00 -30.00   68
  4  \w    -25.00  17.00   0.50  125.73    --   -4.49 -77.00-150.00   84
;
_diffrn_measurement_device 'four-circle diffractometer'
_diffrn_measurement_device_type 'XtaLAB Synergy, Dualflex, HyPix'
_diffrn_measurement_method '\w scans'
_diffrn_orient_matrix_type 'CrysAlisPro convention (1999,Acta A55,543-557)'
_diffrn_orient_matrix_UB_11 -0.0184211000
_diffrn_orient_matrix_UB_12 0.0320951000
_diffrn_orient_matrix_UB_13 0.0049996000
_diffrn_orient_matrix_UB_21 -0.0064297000
_diffrn_orient_matrix_UB_22 -0.0007011000
_diffrn_orient_matrix_UB_23 -0.0446986000
_diffrn_orient_matrix_UB_31 -0.0091277000
_diffrn_orient_matrix_UB_32 -0.0641036000
_diffrn_orient_matrix_UB_33 0.0030516000
_diffrn_radiation_monochromator mirror
_diffrn_radiation_probe x-ray
_diffrn_radiation_type 'Mo K\a'
_diffrn_radiation_wavelength 0.71073
_diffrn_reflns_av_R_equivalents 0.0556
_diffrn_reflns_av_unetI/netI 0.0475
_diffrn_reflns_Laue_measured_fraction_full 0.994
_diffrn_reflns_Laue_measured_fraction_max 0.967
_diffrn_reflns_limit_h_max 42
_diffrn_reflns_limit_h_min -40
_diffrn_reflns_limit_k_max 12
_diffrn_reflns_limit_k_min -11
_diffrn_reflns_limit_l_max 17
_diffrn_reflns_limit_l_min -20
_diffrn_reflns_number 19052
_diffrn_reflns_point_group_measured_fraction_full 0.994
_diffrn_reflns_point_group_measured_fraction_max 0.967
_diffrn_reflns_theta_full 25.242
_diffrn_reflns_theta_max 27.483
_diffrn_reflns_theta_min 3.445
_diffrn_source 'micro-focus sealed X-ray tube'
_diffrn_source_type 'PhotonJet (Mo) X-ray Source'
_exptl_absorpt_coefficient_mu 0.590
_exptl_absorpt_correction_T_max 1.000
_exptl_absorpt_correction_T_min 0.702
_exptl_absorpt_correction_type gaussian
_exptl_absorpt_process_details
;
CrysAlisPro 1.171.43.137a (Rigaku Oxford Diffraction, 2024)
Numerical absorption correction based on gaussian integration over
a multifaceted crystal model
Empirical absorption correction using spherical harmonics,
implemented in SCALE3 ABSPACK scaling algorithm.
;
_exptl_crystal_colour 'clear dark violet'
_exptl_crystal_colour_lustre clear
_exptl_crystal_colour_modifier dark
_exptl_crystal_colour_primary violet
_exptl_crystal_density_diffrn 1.497
_exptl_crystal_description needle
_exptl_crystal_F_000 2384
_exptl_crystal_preparation 'Magnetic properties'
_exptl_crystal_recrystallization_method 'Re-crystallisation from solvent'
_exptl_crystal_size_max 0.298
_exptl_crystal_size_mid 0.279
_exptl_crystal_size_min 0.101
_refine_diff_density_max 0.431
_refine_diff_density_min -0.379
_refine_diff_density_rms 0.053
_refine_ls_extinction_method none
_refine_ls_goodness_of_fit_ref 1.029
_refine_ls_hydrogen_treatment constr
_refine_ls_matrix_type full
_refine_ls_number_parameters 486
_refine_ls_number_reflns 5774
_refine_ls_number_restraints 17
_refine_ls_restrained_S_all 1.030
_refine_ls_R_factor_all 0.0867
_refine_ls_R_factor_gt 0.0583
_refine_ls_shift/su_max 0.000
_refine_ls_shift/su_mean 0.000
_refine_ls_structure_factor_coef Fsqd
_refine_ls_weighting_details 'w=1/[\s^2^(Fo^2^)+(0.0756P)^2^+5.4426P] where P=(Fo^2^+2Fc^2^)/3'
_refine_ls_weighting_scheme calc
_refine_ls_wR_factor_gt 0.1478
_refine_ls_wR_factor_ref 0.1658
_reflns_Friedel_coverage 0.000
_reflns_number_gt 4000
_reflns_number_total 5774
_reflns_threshold_expression 'I > 2\s(I)'
_cod_data_source_file d5dt02365c2.cif
_cod_data_source_block structure2_295K
_cod_database_code 7719810
_shelx_shelxl_version_number 2019/3
_chemical_oxdiff_formula 'Fe C30 H30 N12 S6'
_shelx_space_group_comment
;
The symmetry employed for this shelxl refinement is uniquely defined
by the following loop, which should always be used as a source of
symmetry information in preference to the above space-group names.
They are only intended as comments.
;
_shelx_estimated_absorpt_t_max 0.943
_shelx_estimated_absorpt_t_min 0.844
_olex2_refinement_description
;
1. Fixed Uiso
 At 1.2 times of:
  All C(H) groups
2. Restrained distances
 C2-S1B \\sim C2-S1A
 with sigma of 0.02
 C1-S1A \\sim S1A-C2
 with sigma of 0.02
 C5-S2B \\sim S2B-C6
 with sigma of 0.02
 C5-S2A \\sim S2A-C6
 with sigma of 0.02
3. Uiso/Uaniso restraints and constraints
Uanis(S1B) \\sim Ueq: with sigma of 0.05 and sigma for terminal atoms of 0.1
Uanis(S1A) \\sim Ueq: with sigma of 0.05 and sigma for terminal atoms of 0.1
Uanis(S2A) = Uanis(S2B)
Uanis(S1B) = Uanis(S1A)
Uanis(C14A) = Uanis(C14B)
Uanis(N4B) = Uanis(N4A)
Uanis(C10B) = Uanis(C10A)
Uanis(C11B) = Uanis(C11A)
Uanis(C12B) = Uanis(C12A)
Uanis(N5B) = Uanis(N5A)
Uanis(C13B) = Uanis(C13A)
Uanis(C15B) = Uanis(C15A)
Uanis(C16A) = Uanis(C16B)
Uanis(C17A) = Uanis(C17B)
Uanis(C18A) = Uanis(C18B)
Uanis(C19B) = Uanis(C19A)
Uanis(C20A) = Uanis(C20B)
Uanis(C21B) = Uanis(C21A)
Uanis(N6A) = Uanis(N6B)
Uanis(N7A) = Uanis(N7B)
4. Others
 Sof(S1B)=1-FVAR(1)
 Sof(S1A)=FVAR(1)
 Sof(S2B)=1-FVAR(2)
 Sof(S2A)=FVAR(2)
 Sof(C16B)=Sof(C17B)=Sof(H17B)=Sof(C18B)=Sof(H18B)=Sof(C13B)=Sof(N7B)=
 Sof(C15B)=Sof(H15B)=Sof(N5B)=Sof(C21B)=Sof(C20B)=Sof(C11B)=Sof(C14B)=Sof(H14B)=
 Sof(C10B)=Sof(N6B)=Sof(C12B)=Sof(N4B)=Sof(C19B)=1-FVAR(3)
 Sof(C14A)=Sof(H14A)=Sof(N4A)=Sof(C15A)=Sof(H15A)=Sof(N7A)=Sof(N6A)=Sof(C13A)=
 Sof(C11A)=Sof(C10A)=Sof(C18A)=Sof(H18A)=Sof(C21A)=Sof(C20A)=Sof(C19A)=
 Sof(C12A)=Sof(N5A)=Sof(C16A)=Sof(C17A)=Sof(H17A)=FVAR(3)
 Fixed Sof: C28(0.5) C27(0.5) H27(0.5) C29(0.5) H29(0.5) C31(0.5) N10(0.5)
 N11(0.5) C33(0.5) C32(0.5) C30(0.5) H30(0.5) C25(0.5) C26(0.5) H26(0.5)
 C23(0.5) C24(0.5) N8(0.5) C22(0.5) N9(0.5)
5.a Aromatic/amide H refined with riding coordinates:
 C14A(H14A), C15A(H15A), C18A(H18A), C6(H6), C17B(H17B), C9(H9), C8(H8),
 C5(H5), C1(H1), C2(H2), C18B(H18B), C15B(H15B), C14B(H14B), C17A(H17A),
 C27(H27), C29(H29), C30(H30), C26(H26)
;
_olex2_submission_special_instructions 'No special instructions were received'
_oxdiff_exptl_absorpt_empirical_details
;
Empirical correction (ABSPACK) includes:
- Absorption correction using spherical harmonics
- Frame scaling
- Detector area scaling
;
_oxdiff_exptl_absorpt_empirical_full_max 3.201
_oxdiff_exptl_absorpt_empirical_full_min 0.452

loop_
_space_group_symop_operation_xyz
'x, y, z'
'-x, y, -z+1/2'
'x+1/2, y+1/2, z'
'-x+1/2, y+1/2, -z+1/2'
'-x, -y, -z'
'x, -y, z-1/2'
'-x+1/2, -y+1/2, -z'
'x+1/2, -y+1/2, z-1/2'

loop_
_atom_site_label
_atom_site_type_symbol
_atom_site_fract_x
_atom_site_fract_y
_atom_site_fract_z
_atom_site_U_iso_or_equiv
_atom_site_adp_type
_atom_site_occupancy
_atom_site_site_symmetry_order
_atom_site_calc_flag
_atom_site_refinement_flags_posn
_atom_site_refinement_flags_adp
_atom_site_refinement_flags_occupancy
_atom_site_disorder_assembly
_atom_site_disorder_group
Fe1 Fe 0.500000 0.71449(7) 0.750000 0.0561(2) Uani 1 2 d S T P . .
S3 S 0.40304(3) 0.37317(13) 0.69675(7) 0.0915(4) Uani 1 1 d . . . A 5
S2A S 0.6126(3) 0.9980(10) 0.77399(17) 0.0845(13) Uani 0.82(4) 1 d D . P B 3
S1A S 0.49714(19) 0.7254(9) 0.45805(16) 0.1249(13) Uani 0.92(3) 1 d D U P C 1
N3 N 0.45993(7) 0.5447(3) 0.72722(16) 0.0633(7) Uani 1 1 d . . . . .
N2 N 0.54925(7) 0.8535(3) 0.74933(15) 0.0625(6) Uani 1 1 d . . . . .
N1 N 0.50200(7) 0.7345(3) 0.61790(17) 0.0687(7) Uani 1 1 d . . . . .
C14A C 0.2604(3) 0.6025(15) 0.8740(9) 0.0453(16) Uani 0.653(8) 1 d . . P D 7
H14A H 0.257506 0.614295 0.815545 0.054 Uiso 0.653(8) 1 calc R U P D 7
N4A N 0.3314(6) 0.612(2) 0.7186(14) 0.078(2) Uani 0.653(8) 1 d . . P D 7
C7 C 0.47785(8) 0.4198(4) 0.73754(18) 0.0597(8) Uani 1 1 d . . . . .
C15A C 0.2274(2) 0.6060(13) 0.9179(8) 0.0431(17) Uani 0.653(8) 1 d . . P D 7
H15A H 0.201574 0.616324 0.885993 0.052 Uiso 0.653(8) 1 calc R U P D 7
N7A N 0.2012(2) 0.5866(10) 1.2091(6) 0.0685(16) Uani 0.653(8) 1 d . . P D 7
N6A N 0.1242(2) 0.6291(13) 0.9624(8) 0.0719(17) Uani 0.653(8) 1 d . . P D 7
C13A C 0.30000(19) 0.5786(8) 0.9284(5) 0.0405(14) Uani 0.653(8) 1 d . . P D 7
C11A C 0.3349(3) 0.5697(11) 0.8903(6) 0.0478(18) Uani 0.653(8) 1 d . . P D 7
C16B C 0.2437(4) 0.5836(17) 1.0072(14) 0.0410(14) Uani 0.347(8) 1 d . . P D 8
C10A C 0.3315(3) 0.5848(12) 0.7996(7) 0.0542(17) Uani 0.653(8) 1 d . . P D 7
C18A C 0.3034(2) 0.5652(9) 1.0190(5) 0.0471(17) Uani 0.653(8) 1 d . . P D 7
H18A H 0.328780 0.551492 1.052099 0.057 Uiso 0.653(8) 1 calc R U P D 7
C4 C 0.55967(10) 0.8761(4) 0.6703(2) 0.0652(8) Uani 1 1 d . . . . .
C21A C 0.19936(19) 0.5923(8) 1.1369(6) 0.0514(14) Uani 0.653(8) 1 d . . P D 7
C20A C 0.1564(2) 0.6162(12) 0.9988(8) 0.0535(17) Uani 0.653(8) 1 d . . P D 7
C19A C 0.1965(2) 0.6010(8) 1.0476(5) 0.0451(14) Uani 0.653(8) 1 d . . P D 7
C3 C 0.53313(9) 0.8149(4) 0.59852(19) 0.0697(9) Uani 1 1 d . . . . .
C6 C 0.57558(10) 0.9105(4) 0.8087(2) 0.0710(9) Uani 1 1 d D . . . .
H6 H 0.573958 0.903209 0.866012 0.085 Uiso 1 1 calc R U . B 3
C17B C 0.2841(5) 0.5768(17) 1.0442(11) 0.0443(15) Uani 0.347(8) 1 d . . P D 8
H17B H 0.289871 0.577491 1.103212 0.053 Uiso 0.347(8) 1 calc R U P D 8
C9 C 0.42052(9) 0.5325(4) 0.7049(2) 0.0771(10) Uani 1 1 d . . . . .
H9 H 0.403412 0.606976 0.694412 0.093 Uiso 1 1 calc R U . A 5
C8 C 0.45175(11) 0.3153(4) 0.7238(3) 0.0789(10) Uani 1 1 d . . . . .
H8 H 0.459153 0.224671 0.728398 0.095 Uiso 1 1 calc R U . A 5
C5 C 0.59370(12) 0.9497(5) 0.6728(2) 0.0891(12) Uani 1 1 d D . . . .
H5 H 0.605321 0.971175 0.625570 0.107 Uiso 1 1 calc R U . B 3
C12A C 0.3742(2) 0.5475(9) 0.9352(6) 0.0623(16) Uani 0.653(8) 1 d . . P D 7
C1 C 0.48101(11) 0.6842(5) 0.5491(2) 0.0930(13) Uani 1 1 d D . . . .
H1 H 0.463776 0.610084 0.547702 0.112 Uiso 1 1 calc R U . C 2
N5A N 0.4069(3) 0.5315(12) 0.9735(6) 0.098(2) Uani 0.653(8) 1 d . . P D 7
C2 C 0.53434(13) 0.8226(6) 0.5144(2) 0.1044(16) Uani 1 1 d D . . . .
H2 H 0.556063 0.851626 0.489638 0.125 Uiso 1 1 calc R U . C 2
S1B S 0.4889(12) 0.769(9) 0.464(2) 0.1249(13) Uani 0.08(3) 1 d D U P C 2
S2B S 0.6215(7) 0.965(3) 0.7760(8) 0.0845(13) Uani 0.18(4) 1 d D . P B 4
C16A C 0.23058(19) 0.5952(8) 1.0049(6) 0.0410(14) Uani 0.653(8) 1 d . . P D 7
C18B C 0.3154(5) 0.569(2) 1.0036(12) 0.0471(17) Uani 0.347(8) 1 d . . P D 8
H18B H 0.341085 0.554734 1.035167 0.057 Uiso 0.347(8) 1 calc R U P D 8
C13B C 0.3116(5) 0.5827(17) 0.9140(11) 0.0405(14) Uani 0.347(8) 1 d . . P D 8
N7B N 0.2160(5) 0.571(2) 1.2049(14) 0.0685(16) Uani 0.347(8) 1 d . . P D 8
C15B C 0.2384(5) 0.603(3) 0.9095(18) 0.0431(17) Uani 0.347(8) 1 d . . P D 8
H15B H 0.213408 0.620522 0.875462 0.052 Uiso 0.347(8) 1 calc R U P D 8
N5B N 0.4159(6) 0.536(3) 0.9408(13) 0.098(2) Uani 0.347(8) 1 d . . P D 8
C21B C 0.2139(4) 0.5809(18) 1.1340(12) 0.0514(14) Uani 0.347(8) 1 d . . P D 8
C20B C 0.1695(5) 0.602(3) 0.9994(18) 0.0535(17) Uani 0.347(8) 1 d . . P D 8
C11B C 0.3419(8) 0.580(2) 0.8683(12) 0.0478(18) Uani 0.347(8) 1 d . . P D 8
C14B C 0.2702(7) 0.593(3) 0.882(2) 0.0453(16) Uani 0.347(8) 1 d . . P D 8
H14B H 0.265523 0.593021 0.822457 0.054 Uiso 0.347(8) 1 calc R U P D 8
C10B C 0.3399(6) 0.603(3) 0.7834(17) 0.0542(17) Uani 0.347(8) 1 d . . P D 8
N6B N 0.1358(6) 0.606(3) 0.9618(19) 0.0719(17) Uani 0.347(8) 1 d . . P D 8
C12B C 0.3846(5) 0.559(2) 0.9127(12) 0.0623(16) Uani 0.347(8) 1 d . . P D 8
C17A C 0.2702(2) 0.5722(7) 1.0567(5) 0.0443(15) Uani 0.653(8) 1 d . . P D 7
H17A H 0.272735 0.562404 1.115213 0.053 Uiso 0.653(8) 1 calc R U P D 7
N4B N 0.3344(13) 0.582(4) 0.731(3) 0.078(2) Uani 0.347(8) 1 d . . P D 8
C19B C 0.2102(4) 0.5930(17) 1.0402(13) 0.0451(14) Uani 0.347(8) 1 d . . P D 8
C28 C 0.2071(3) 0.2556(8) 1.0476(6) 0.041(2) Uani 0.5 1 d . . P E -1
C27 C 0.2467(3) 0.2364(12) 1.0946(7) 0.044(2) Uani 0.5 1 d . . P E -1
H27 H 0.250141 0.229866 1.153430 0.053 Uiso 0.5 1 calc R U P E -1
C29 C 0.2042(3) 0.2706(11) 0.9565(7) 0.046(2) Uani 0.5 1 d . . P E -1
H29 H 0.178875 0.285110 0.923064 0.055 Uiso 0.5 1 calc R U P E -1
C31 C 0.1733(3) 0.2623(11) 1.0880(8) 0.050(2) Uani 0.5 1 d . . P E -1
N10 N 0.1014(3) 0.3118(12) 1.0051(7) 0.087(3) Uani 0.5 1 d . . P E -1
N11 N 0.1791(4) 0.2489(18) 1.2496(10) 0.071(3) Uani 0.5 1 d . . P E -1
C33 C 0.1332(3) 0.2876(11) 1.0413(7) 0.062(2) Uani 0.5 1 d . . P E -1
C32 C 0.1759(3) 0.2533(12) 1.1755(10) 0.055(2) Uani 0.5 1 d . . P E -1
C30 C 0.2371(3) 0.2641(9) 0.9200(6) 0.046(3) Uani 0.5 1 d . . P E -1
H30 H 0.234183 0.274062 0.861422 0.055 Uiso 0.5 1 calc R U P E -1
C25 C 0.2770(3) 0.2422(10) 0.9679(8) 0.0431(19) Uani 0.5 1 d . . P E -1
C26 C 0.2791(3) 0.2275(10) 1.0560(7) 0.047(3) Uani 0.5 1 d . . P E -1
H26 H 0.304337 0.210757 1.089240 0.056 Uiso 0.5 1 calc R U P E -1
C23 C 0.3108(3) 0.2375(9) 0.9292(6) 0.050(3) Uani 0.5 1 d . . P E -1
C24 C 0.3095(3) 0.2521(12) 0.8379(10) 0.060(3) Uani 0.5 1 d . . P E -1
N8 N 0.3099(5) 0.2662(19) 0.7689(11) 0.078(3) Uani 0.5 1 d . . P E -1
C22 C 0.3508(3) 0.2262(12) 0.9766(7) 0.069(3) Uani 0.5 1 d . . P E -1
N9 N 0.3833(3) 0.2202(13) 1.0158(9) 0.102(3) Uani 0.5 1 d . . P E -1

loop_
_atom_site_aniso_label
_atom_site_aniso_U_11
_atom_site_aniso_U_22
_atom_site_aniso_U_33
_atom_site_aniso_U_23
_atom_site_aniso_U_13
_atom_site_aniso_U_12
Fe1 0.0360(3) 0.0896(5) 0.0430(3) 0.000 0.0079(2) 0.000
S3 0.0459(4) 0.1260(9) 0.1020(8) -0.0042(6) 0.0112(4) -0.0208(5)
S2A 0.069(2) 0.105(3) 0.0812(7) -0.0197(9) 0.0166(8) -0.020(2)
S1A 0.0699(13) 0.258(3) 0.0456(6) -0.0390(10) 0.0052(7) 0.0082(19)
N3 0.0356(12) 0.097(2) 0.0583(15) 0.0026(13) 0.0105(10) 0.0013(12)
N2 0.0544(14) 0.0907(19) 0.0420(13) -0.0019(12) 0.0074(11) 0.0038(13)
N1 0.0404(12) 0.112(2) 0.0516(15) -0.0172(14) 0.0022(11) 0.0049(13)
C14A 0.034(6) 0.048(3) 0.045(3) 0.000(2) -0.020(4) 0.009(4)
N4A 0.057(4) 0.092(9) 0.082(7) 0.019(5) 0.000(4) 0.027(5)
C7 0.0402(14) 0.093(2) 0.0487(16) -0.0009(14) 0.0155(12) -0.0034(14)
C15A 0.032(4) 0.0498(17) 0.045(3) -0.0048(18) -0.001(4) -0.001(4)
N7A 0.074(5) 0.077(3) 0.055(2) 0.0004(19) 0.012(4) 0.000(4)
N6A 0.048(5) 0.097(5) 0.071(2) -0.011(3) 0.012(4) 0.005(4)
C13A 0.031(4) 0.0428(16) 0.048(3) -0.0024(19) 0.007(2) 0.006(3)
C11A 0.040(5) 0.057(3) 0.046(5) 0.001(4) 0.009(3) 0.006(3)
C16B 0.030(4) 0.034(2) 0.0516(17) -0.0032(14) -0.013(4) 0.012(3)
C10A 0.028(4) 0.069(4) 0.068(5) 0.006(3) 0.014(3) 0.002(3)
C18A 0.038(5) 0.057(2) 0.045(4) 0.001(2) 0.002(3) 0.013(3)
C4 0.0604(18) 0.088(2) 0.0497(17) 0.0002(15) 0.0167(14) 0.0023(16)
C21A 0.045(4) 0.047(2) 0.061(2) -0.0043(16) 0.006(4) 0.003(3)
C20A 0.045(6) 0.062(3) 0.0527(19) -0.007(2) 0.007(5) -0.002(4)
C19A 0.040(4) 0.049(2) 0.047(2) -0.0067(15) 0.009(3) 0.004(3)
C3 0.0511(16) 0.114(3) 0.0455(17) -0.0015(16) 0.0134(13) 0.0076(17)
C6 0.068(2) 0.092(2) 0.0519(18) -0.0056(16) 0.0065(15) -0.0033(17)
C17B 0.045(4) 0.0486(18) 0.038(3) 0.0010(16) 0.003(3) 0.005(3)
C9 0.0425(16) 0.107(3) 0.081(2) 0.004(2) 0.0078(15) -0.0031(16)
C8 0.0562(18) 0.096(3) 0.088(3) -0.006(2) 0.0212(17) -0.0088(18)
C5 0.085(3) 0.120(3) 0.068(2) -0.007(2) 0.0294(19) -0.026(2)
C12A 0.042(4) 0.071(3) 0.074(5) 0.011(3) 0.010(2) 0.002(3)
C1 0.0510(18) 0.161(4) 0.065(2) -0.033(2) 0.0052(16) 0.002(2)
N5A 0.054(4) 0.127(3) 0.108(8) 0.020(6) -0.003(3) 0.012(4)
C2 0.073(2) 0.194(5) 0.048(2) -0.005(2) 0.0173(17) -0.001(3)
S1B 0.0699(13) 0.258(3) 0.0456(6) -0.0390(10) 0.0052(7) 0.0082(19)
S2B 0.069(2) 0.105(3) 0.0812(7) -0.0197(9) 0.0166(8) -0.020(2)
C16A 0.030(4) 0.034(2) 0.0516(17) -0.0032(14) -0.013(4) 0.012(3)
C18B 0.038(5) 0.057(2) 0.045(4) 0.001(2) 0.002(3) 0.013(3)
C13B 0.031(4) 0.0428(16) 0.048(3) -0.0024(19) 0.007(2) 0.006(3)
N7B 0.074(5) 0.077(3) 0.055(2) 0.0004(19) 0.012(4) 0.000(4)
C15B 0.032(4) 0.0498(17) 0.045(3) -0.0048(18) -0.001(4) -0.001(4)
N5B 0.054(4) 0.127(3) 0.108(8) 0.020(6) -0.003(3) 0.012(4)
C21B 0.045(4) 0.047(2) 0.061(2) -0.0043(16) 0.006(4) 0.003(3)
C20B 0.045(6) 0.062(3) 0.0527(19) -0.007(2) 0.007(5) -0.002(4)
C11B 0.040(5) 0.057(3) 0.046(5) 0.001(4) 0.009(3) 0.006(3)
C14B 0.034(6) 0.048(3) 0.045(3) 0.000(2) -0.020(4) 0.009(4)
C10B 0.028(4) 0.069(4) 0.068(5) 0.006(3) 0.014(3) 0.002(3)
N6B 0.048(5) 0.097(5) 0.071(2) -0.011(3) 0.012(4) 0.005(4)
C12B 0.042(4) 0.071(3) 0.074(5) 0.011(3) 0.010(2) 0.002(3)
C17A 0.045(4) 0.0486(18) 0.038(3) 0.0010(16) 0.003(3) 0.005(3)
N4B 0.057(4) 0.092(9) 0.082(7) 0.019(5) 0.000(4) 0.027(5)
C19B 0.040(4) 0.049(2) 0.047(2) -0.0067(15) 0.009(3) 0.004(3)
C28 0.049(9) 0.048(4) 0.028(7) 0.000(3) 0.011(5) -0.003(6)
C27 0.053(6) 0.048(3) 0.031(4) -0.003(3) 0.007(4) -0.001(4)
C29 0.045(5) 0.044(3) 0.045(4) -0.005(3) -0.002(4) 0.006(4)
C31 0.051(6) 0.055(4) 0.045(5) -0.009(3) 0.011(4) 0.000(4)
N10 0.062(6) 0.122(6) 0.075(5) -0.003(4) 0.005(4) 0.012(5)
N11 0.063(6) 0.107(6) 0.049(7) -0.015(4) 0.020(4) -0.014(5)
C33 0.057(6) 0.073(5) 0.055(5) -0.007(4) 0.006(4) 0.005(5)
C32 0.037(5) 0.073(5) 0.054(6) -0.010(4) 0.004(4) -0.006(4)
C30 0.054(10) 0.051(4) 0.033(7) -0.003(4) 0.010(5) 0.007(7)
C25 0.057(6) 0.034(3) 0.044(5) -0.005(2) 0.022(4) -0.011(4)
C26 0.036(7) 0.058(5) 0.046(8) 0.001(5) 0.003(5) -0.002(6)
C23 0.054(9) 0.063(5) 0.038(7) -0.001(4) 0.019(5) -0.021(6)
C24 0.053(6) 0.062(5) 0.066(8) -0.011(4) 0.015(6) -0.022(5)
N8 0.079(9) 0.107(7) 0.054(7) -0.015(5) 0.028(6) -0.022(7)
C22 0.067(7) 0.077(6) 0.065(6) 0.004(4) 0.017(5) -0.016(5)
N9 0.061(7) 0.145(10) 0.098(9) 0.031(7) 0.003(5) -0.016(6)

loop_
_atom_type_symbol
_atom_type_description
_atom_type_scat_dispersion_real
_atom_type_scat_dispersion_imag
_atom_type_scat_source
C C 0.0033 0.0016 'International Tables Vol C Tables 4.2.6.8 and 6.1.1.4'
H H 0.0000 0.0000 'International Tables Vol C Tables 4.2.6.8 and 6.1.1.4'
Fe Fe 0.3463 0.8444 'International Tables Vol C Tables 4.2.6.8 and 6.1.1.4'
N N 0.0061 0.0033 'International Tables Vol C Tables 4.2.6.8 and 6.1.1.4'
S S 0.1246 0.1234 'International Tables Vol C Tables 4.2.6.8 and 6.1.1.4'

loop_
_exptl_crystal_face_index_h
_exptl_crystal_face_index_k
_exptl_crystal_face_index_l
_exptl_crystal_face_perp_dist
2 -1 0 0.1154
-2 1 0 0.1154
1 0 0 0.0305
-1 0 0 0.0707
2 -2 1 0.1386
1 -2 1 0.1432
-2 -2 1 0.1538
-2 -1 0 0.1361
2 1 0 0.1118
2 -1 2 0.1271
-2 1 -2 0.1728
2 0 1 0.0902
-2 0 -1 0.1213
0 -1 1 0.1528
1 1 -1 0.1601
-1 0 -2 0.1420
1 0 2 0.1280
-2 -1 -1 0.1256
-2 -1 -2 0.1376
-2 -1 2 0.1503
-1 -1 -2 0.1426
-2 -1 1 0.1557
-1 0 2 0.1467
-1 -1 -1 0.1309
-2 -2 -1 0.1360
2 2 1 0.1404
0 -1 -2 0.1451
-1 -2 -2 0.1332
-1 0 1 0.1500
1 0 -1 0.1437
1 -1 -2 0.1476

loop_
_geom_angle_atom_site_label_1
_geom_angle_atom_site_label_2
_geom_angle_atom_site_label_3
_geom_angle
_geom_angle_site_symmetry_1
_geom_angle_site_symmetry_3
_geom_angle_publ_flag
N3 Fe1 N3 76.54(14) 2_656 . ?
N3 Fe1 N2 163.76(10) . . ?
N3 Fe1 N2 163.76(10) 2_656 2_656 ?
N3 Fe1 N2 92.66(10) . 2_656 ?
N3 Fe1 N2 92.66(10) 2_656 . ?
N2 Fe1 N2 100.27(15) 2_656 . ?
N1 Fe1 N3 96.69(10) 2_656 . ?
N1 Fe1 N3 91.66(10) 2_656 2_656 ?
N1 Fe1 N3 91.66(10) . . ?
N1 Fe1 N3 96.69(10) . 2_656 ?
N1 Fe1 N2 95.71(10) 2_656 . ?
N1 Fe1 N2 77.39(10) . . ?
N1 Fe1 N2 77.39(10) 2_656 2_656 ?
N1 Fe1 N2 95.71(10) . 2_656 ?
N1 Fe1 N1 169.37(17) . 2_656 ?
C9 S3 C8 89.50(18) . . ?
C6 S2A C5 89.7(2) . . ?
C1 S1A C2 89.6(2) . . ?
C7 N3 Fe1 116.09(18) . . ?
C9 N3 Fe1 133.5(3) . . ?
C9 N3 C7 110.4(3) . . ?
C4 N2 Fe1 114.9(2) . . ?
C6 N2 Fe1 134.0(2) . . ?
C6 N2 C4 110.4(3) . . ?
C3 N1 Fe1 115.22(19) . . ?
C1 N1 Fe1 134.4(3) . . ?
C1 N1 C3 110.4(3) . . ?
C15A C14A C13A 114.3(10) . . ?
N3 C7 C7 115.64(15) . 2_656 ?
C8 C7 N3 114.5(3) . . ?
C8 C7 C7 129.8(2) . 2_656 ?
C16A C15A C14A 124.7(7) . . ?
C11A C13A C14A 118.8(10) . . ?
C11A C13A C18A 120.1(7) . . ?
C18A C13A C14A 121.1(7) . . ?
C13A C11A C10A 120.0(9) . . ?
C12A C11A C13A 124.1(7) . . ?
C12A C11A C10A 115.8(6) . . ?
C17B C16B C15B 111.9(16) . . ?
C19B C16B C17B 131.9(19) . . ?
C19B C16B C15B 115.7(13) . . ?
N4A C10A C11A 172.7(14) . . ?
C17A C18A C13A 121.0(7) . . ?
N2 C4 C3 115.9(3) . . ?
C5 C4 N2 113.9(3) . . ?
C5 C4 C3 130.2(3) . . ?
N7A C21A C19A 178.9(7) . . ?
N6A C20A C19A 178.0(11) . . ?
C21A C19A C20A 116.7(6) . . ?
C21A C19A C16A 123.9(6) . . ?
C16A C19A C20A 119.5(7) . . ?
N1 C3 C4 116.2(3) . . ?
C2 C3 N1 113.9(3) . . ?
C2 C3 C4 129.9(4) . . ?
N2 C6 S2A 115.2(3) . . ?
N2 C6 S2B 115.1(5) . . ?
C18B C17B C16B 126(2) . . ?
N3 C9 S3 115.3(3) . . ?
C7 C8 S3 110.3(3) . . ?
C4 C5 S2A 110.7(3) . . ?
C4 C5 S2B 112.6(5) . . ?
N5A C12A C11A 178.6(11) . . ?
N1 C1 S1A 115.6(3) . . ?
N1 C1 S1B 111.3(15) . . ?
C3 C2 S1A 110.5(3) . . ?
C3 C2 S1B 106.5(13) . . ?
C1 S1B C2 91.2(15) . . ?
C5 S2B C6 84.5(9) . . ?
C15A C16A C19A 123.3(5) . . ?
C15A C16A C17A 119.3(6) . . ?
C19A C16A C17A 117.3(7) . . ?
C17B C18B C13B 123.1(18) . . ?
C11B C13B C18B 126.7(16) . . ?
C11B C13B C14B 126(2) . . ?
C14B C13B C18B 107.1(19) . . ?
C14B C15B C16B 113.5(19) . . ?
N7B C21B C19B 178.8(15) . . ?
N6B C20B C19B 177(2) . . ?
C13B C11B C10B 128(2) . . ?
C13B C11B C12B 119.4(17) . . ?
C10B C11B C12B 112.1(16) . . ?
C15B C14B C13B 137(3) . . ?
N4B C10B C11B 155(4) . . ?
N5B C12B C11B 174(2) . . ?
C18A C17A C16A 119.4(7) . . ?
C16B C19B C21B 117.9(15) . . ?
C16B C19B C20B 129.7(17) . . ?
C20B C19B C21B 112.2(15) . . ?
C27 C28 C29 116.3(9) . . ?
C31 C28 C27 121.1(10) . . ?
C31 C28 C29 122.5(9) . . ?
C26 C27 C28 121.4(12) . . ?
C30 C29 C28 120.9(10) . . ?
C28 C31 C33 121.5(10) . . ?
C32 C31 C28 123.0(10) . . ?
C32 C31 C33 115.3(8) . . ?
N10 C33 C31 177.8(12) . . ?
N11 C32 C31 177.9(13) . . ?
C29 C30 C25 122.4(9) . . ?
C26 C25 C30 115.7(7) . . ?
C23 C25 C30 121.6(11) . . ?
C23 C25 C26 122.8(11) . . ?
C27 C26 C25 123.2(11) . . ?
C25 C23 C24 123.9(10) . . ?
C25 C23 C22 122.0(10) . . ?
C22 C23 C24 113.9(10) . . ?
N8 C24 C23 177.0(14) . . ?
N9 C22 C23 178.3(14) . . ?

loop_
_geom_bond_atom_site_label_1
_geom_bond_atom_site_label_2
_geom_bond_distance
_geom_bond_site_symmetry_2
_geom_bond_publ_flag
Fe1 N3 2.140(3) 2_656 ?
Fe1 N3 2.140(3) . ?
Fe1 N2 2.146(3) . ?
Fe1 N2 2.146(3) 2_656 ?
Fe1 N1 2.132(3) 2_656 ?
Fe1 N1 2.132(3) . ?
S3 C9 1.679(4) . ?
S3 C8 1.709(4) . ?
S2A C6 1.678(5) . ?
S2A C5 1.701(5) . ?
S1A C1 1.685(5) . ?
S1A C2 1.702(5) . ?
N3 C7 1.371(4) . ?
N3 C9 1.309(4) . ?
N2 C4 1.384(4) . ?
N2 C6 1.306(4) . ?
N1 C3 1.386(4) . ?
N1 C1 1.298(4) . ?
C14A C15A 1.404(15) . ?
C14A C13A 1.472(9) . ?
N4A C10A 1.32(2) . ?
C7 C7 1.465(5) 2_656 ?
C7 C8 1.346(5) . ?
C15A C16A 1.380(14) . ?
N7A C21A 1.148(12) . ?
N6A C20A 1.138(13) . ?
C13A C11A 1.407(8) . ?
C13A C18A 1.438(11) . ?
C11A C10A 1.443(12) . ?
C11A C12A 1.400(15) . ?
C16B C17B 1.378(18) . ?
C16B C15B 1.55(3) . ?
C16B C19B 1.318(16) . ?
C18A C17A 1.349(6) . ?
C4 C3 1.456(5) . ?
C4 C5 1.345(5) . ?
C21A C19A 1.416(12) . ?
C20A C19A 1.437(9) . ?
C19A C16A 1.426(8) . ?
C3 C2 1.353(5) . ?
C6 S2B 1.788(17) . ?
C17B C18B 1.324(15) . ?
C5 S2B 1.755(17) . ?
C12A N5A 1.169(13) . ?
C1 S1B 1.66(4) . ?
C2 S1B 1.679(16) . ?
C16A C17A 1.455(7) . ?
C18B C13B 1.42(3) . ?
C13B C11B 1.348(16) . ?
C13B C14B 1.39(2) . ?
N7B C21B 1.13(3) . ?
C15B C14B 1.23(3) . ?
N5B C12B 1.09(3) . ?
C21B C19B 1.49(3) . ?
C20B N6B 1.18(3) . ?
C20B C19B 1.41(2) . ?
C11B C10B 1.36(3) . ?
C11B C12B 1.49(3) . ?
C10B N4B 0.85(6) . ?
C28 C27 1.416(16) . ?
C28 C29 1.448(15) . ?
C28 C31 1.397(11) . ?
C27 C26 1.339(11) . ?
C29 C30 1.334(11) . ?
C31 C33 1.438(16) . ?
C31 C32 1.39(2) . ?
N10 C33 1.144(17) . ?
N11 C32 1.17(3) . ?
C30 C25 1.434(16) . ?
C25 C26 1.405(17) . ?
C25 C23 1.378(11) . ?
C23 C24 1.459(17) . ?
C23 C22 1.422(15) . ?
C24 N8 1.11(2) . ?
C22 N9 1.159(18) . ?

loop_
_exptl_oxdiff_crystal_face_indexfrac_h
_exptl_oxdiff_crystal_face_indexfrac_k
_exptl_oxdiff_crystal_face_indexfrac_l
_exptl_oxdiff_crystal_face_x
_exptl_oxdiff_crystal_face_y
_exptl_oxdiff_crystal_face_z
2.0000 -1.0000 -0.0000 -0.0689 -0.0122 0.0458
-2.0000 1.0000 0.0000 0.0689 0.0122 -0.0458
1.0000 0.0000 0.0000 -0.0184 -0.0064 -0.0091
-1.0000 -0.0000 -0.0000 0.0184 0.0064 0.0091
2.0000 -2.0000 1.0000 -0.0960 -0.0562 0.1130
1.0000 -2.0000 1.0000 -0.0776 -0.0497 0.1221
-2.0001 -2.0000 1.0000 -0.0223 -0.0304 0.1495
-2.0001 -1.0000 -0.0000 0.0047 0.0136 0.0824
2.0001 1.0000 0.0000 -0.0047 -0.0136 -0.0824
2.0000 -1.0000 2.0000 -0.0589 -0.1016 0.0520
-2.0000 1.0000 -2.0000 0.0589 0.1016 -0.0520
2.0000 0.0000 1.0000 -0.0318 -0.0576 -0.0152
-2.0000 -0.0000 -1.0000 0.0318 0.0576 0.0152
-0.0000 -1.0000 1.0000 -0.0271 -0.0440 0.0672
1.0001 1.0000 -1.0000 0.0087 0.0376 -0.0763
-1.0000 -0.0000 -2.0000 0.0084 0.0958 0.0030
1.0000 0.0000 2.0000 -0.0084 -0.0958 -0.0030
-2.0000 -1.0000 -1.0000 -0.0003 0.0583 0.0793
-2.0000 -1.0000 -2.0000 -0.0053 0.1030 0.0763
-2.0001 -1.0000 2.0000 0.0147 -0.0758 0.0885
-1.0000 -1.0000 -2.0000 -0.0237 0.0965 0.0671
-2.0001 -1.0000 1.0000 0.0097 -0.0311 0.0854
-1.0001 -0.0000 2.0000 0.0284 -0.0830 0.0152
-1.0000 -1.0000 -1.0000 -0.0187 0.0518 0.0702
-2.0000 -2.0000 -1.0000 -0.0323 0.0590 0.1434
2.0000 2.0000 1.0000 0.0323 -0.0590 -0.1434
0.0001 -1.0000 -2.0000 -0.0421 0.0901 0.0580
-1.0000 -2.0000 -2.0000 -0.0558 0.0972 0.1312
-1.0001 -0.0000 1.0000 0.0234 -0.0383 0.0122
1.0001 0.0000 -1.0000 -0.0234 0.0383 -0.0122
1.0001 -1.0000 -2.0000 -0.0605 0.0837 0.0489
